data_2017646
loop_
_publ_author_name
'MacDonald, Daniel J.'
'Jennings, Michael C.'
'Preuss, Kathryn E.'

_publ_section_title
;
 A new polymorph of dichloridotriphenylantimony
;
_journal_coeditor_code FG3167
_journal_issue 5
_journal_name_full 'Acta Crystallographica Section C'
_journal_page_first m137
_journal_page_last m140
_journal_paper_doi 10.1107/S010827011001437X
_journal_volume 66
_journal_year 2010
_chemical_formula_iupac '[Sb (C6 H5)3 Cl2]'
_chemical_formula_moiety 'C18 H15 Cl2 Sb'
_chemical_formula_sum 'C18 H15 Cl2 Sb'
_chemical_formula_weight 423.95
_chemical_name_systematic
;
dichloridotriphenylantimony
;
_space_group_IT_number 7
_symmetry_cell_setting monoclinic
_symmetry_space_group_name_Hall 'P -2yc'
_symmetry_space_group_name_H-M 'P 1 c 1'
_atom_sites_solution_hydrogens geom
_atom_sites_solution_primary direct
_atom_sites_solution_secondary difmap
_audit_creation_method SHELXL-97
_cell_angle_alpha 90.00
_cell_angle_beta 117.0080(10)
_cell_angle_gamma 90.00
_cell_formula_units_Z 4
_cell_length_a 13.8005(5)
_cell_length_b 10.0348(3)
_cell_length_c 13.4973(4)
_cell_measurement_reflns_used 9955
_cell_measurement_temperature 150(2)
_cell_measurement_theta_max 28.35
_cell_measurement_theta_min 2.62
_cell_volume 1665.33(9)
_computing_cell_refinement
;
APEX2 (Bruker Nonius, 2008) and SAINT (Bruker Nonius, 2008)
;
_computing_data_collection 'APEX2 (Bruker Nonius, 2008)'
_computing_data_reduction 'SAINT (Bruker Nonius, 2008)'
_computing_molecular_graphics
;
XP in SHELXTL (Sheldrick, 2008) and PLATON (Spek, 2009)
;
_computing_publication_material
;
XP in SHELXTL (Sheldrick, 2008) and PLATON (Spek, 2009)
;
_computing_structure_refinement 'SHELXL97 (Sheldrick, 2008)'
_computing_structure_solution 'SHELXS97 (Sheldrick, 2008)'
_diffrn_ambient_temperature 150(2)
_diffrn_measured_fraction_theta_full 0.996
_diffrn_measured_fraction_theta_max 0.996
_diffrn_measurement_device_type 'Bruker APEXII CCD'
_diffrn_measurement_method '\f and \w scans'
_diffrn_radiation_monochromator graphite
_diffrn_radiation_source 'fine-focus sealed tube'
_diffrn_radiation_type MoK\a
_diffrn_radiation_wavelength 0.71073
_diffrn_reflns_av_R_equivalents 0.0176
_diffrn_reflns_av_sigmaI/netI 0.0211
_diffrn_reflns_limit_h_max 18
_diffrn_reflns_limit_h_min -18
_diffrn_reflns_limit_k_max 13
_diffrn_reflns_limit_k_min -13
_diffrn_reflns_limit_l_max 17
_diffrn_reflns_limit_l_min -17
_diffrn_reflns_number 27243
_diffrn_reflns_theta_full 28.35
_diffrn_reflns_theta_max 28.35
_diffrn_reflns_theta_min 1.66
_exptl_absorpt_coefficient_mu 1.968
_exptl_absorpt_correction_T_max 0.8911
_exptl_absorpt_correction_T_min 0.8126
_exptl_absorpt_correction_type multi-scan
_exptl_absorpt_process_details '(SADABS; Sheldrick, 2003)'
_exptl_crystal_colour black
_exptl_crystal_density_diffrn 1.691
_exptl_crystal_density_method 'not measured'
_exptl_crystal_description triangular
_exptl_crystal_F_000 832
_exptl_crystal_size_max 0.11
_exptl_crystal_size_mid 0.10
_exptl_crystal_size_min 0.06
_refine_diff_density_max 0.651
_refine_diff_density_min -0.271
_refine_ls_abs_structure_details 'Flack (1983), with 3739 Friedel pairs'
_refine_ls_abs_structure_Flack -0.005(9)
_refine_ls_extinction_method none
_refine_ls_goodness_of_fit_ref 1.064
_refine_ls_hydrogen_treatment constr
_refine_ls_matrix_type full
_refine_ls_number_parameters 307
_refine_ls_number_reflns 7897
_refine_ls_number_restraints 2
_refine_ls_restrained_S_all 1.063
_refine_ls_R_factor_all 0.0165
_refine_ls_R_factor_gt 0.0156
_refine_ls_shift/su_max 0.002
_refine_ls_shift/su_mean 0.000
_refine_ls_structure_factor_coef Fsqd
_refine_ls_weighting_details
;
calc w = 1/[\s^2^(Fo^2^)+(0.0158P)^2^+0.2589P] where P = (Fo^2^+2Fc^2^)/3
;
_refine_ls_weighting_scheme calc
_refine_ls_wR_factor_gt 0.0362
_refine_ls_wR_factor_ref 0.0365
_reflns_number_gt 7687
_reflns_number_total 7897
_reflns_threshold_expression I>2\s(I)
_cod_data_source_file fg3167.cif
_cod_data_source_block I
_cod_original_sg_symbol_H-M 'P c'
_cod_database_code 2017646
_cod_database_fobs_code 2017646

loop_
_symmetry_equiv_pos_as_xyz
'x, y, z'
'x, -y, z+1/2'

loop_
_atom_site_type_symbol
_atom_site_label
_atom_site_fract_x
_atom_site_fract_y
_atom_site_fract_z
_atom_site_U_iso_or_equiv
_atom_site_adp_type
_atom_site_calc_flag
_atom_site_refinement_flags
_atom_site_occupancy
_atom_site_disorder_assembly
_atom_site_disorder_group
Sb Sb1 0.516196(10) 0.410466(12) 0.360811(11) 0.01967(3) Uani d . 1 . .
Cl Cl1 0.47182(5) 0.62724(5) 0.41898(5) 0.02844(11) Uani d . 1 . .
Cl Cl2 0.56490(4) 0.19472(5) 0.30340(4) 0.02648(11) Uani d . 1 . .
C C11 0.52453(12) 0.32053(14) 0.50509(10) 0.0286(5) Uani d G 1 . .
C C12 0.61431(11) 0.24424(17) 0.57322(13) 0.0407(6) Uani d G 1 . .
H H12A 0.6724 0.2324 0.5546 0.049 Uiso calc R 1 . .
C C13 0.61910(15) 0.18534(17) 0.66855(12) 0.0594(9) Uani d G 1 . .
H H13A 0.6805 0.1332 0.7151 0.071 Uiso calc R 1 . .
C C14 0.53412(18) 0.20273(17) 0.69576(12) 0.0646(10) Uani d G 1 . .
H H14A 0.5374 0.1625 0.7609 0.078 Uiso calc R 1 . .
C C15 0.44433(15) 0.27902(18) 0.62763(15) 0.0511(8) Uani d G 1 . .
H H15A 0.3862 0.2909 0.6462 0.061 Uiso calc R 1 . .
C C16 0.43954(11) 0.33793(15) 0.53230(13) 0.0352(5) Uani d G 1 . .
H H16A 0.3782 0.3901 0.4857 0.042 Uiso calc R 1 . .
C C21 0.65599(10) 0.49606(14) 0.36083(12) 0.0255(4) Uani d G 1 . .
C C22 0.72186(12) 0.58044(15) 0.44681(11) 0.0355(5) Uani d G 1 . .
H H22A 0.7040 0.5995 0.5055 0.043 Uiso calc R 1 . .
C C23 0.81388(11) 0.63690(15) 0.44693(13) 0.0477(7) Uani d G 1 . .
H H23A 0.8589 0.6946 0.5057 0.057 Uiso calc R 1 . .
C C24 0.84004(11) 0.60898(16) 0.36106(16) 0.0477(7) Uani d G 1 . .
H H24A 0.9029 0.6476 0.3611 0.057 Uiso calc R 1 . .
C C25 0.77417(12) 0.52460(16) 0.27507(13) 0.0399(6) Uani d G 1 . .
H H25A 0.7920 0.5055 0.2164 0.048 Uiso calc R 1 . .
C C26 0.68215(11) 0.46813(14) 0.27496(11) 0.0288(5) Uani d G 1 . .
H H26A 0.6371 0.4105 0.2162 0.035 Uiso calc R 1 . .
C C31 0.36571(8) 0.41118(14) 0.21673(9) 0.0212(4) Uani d G 1 . .
C C32 0.27217(11) 0.45237(15) 0.22235(9) 0.0294(5) Uani d G 1 . .
H H32A 0.2762 0.4809 0.2912 0.035 Uiso calc R 1 . .
C C33 0.17273(8) 0.45184(16) 0.12718(12) 0.0345(5) Uani d G 1 . .
H H33A 0.1088 0.4800 0.1310 0.041 Uiso calc R 1 . .
C C34 0.16685(9) 0.41012(16) 0.02639(10) 0.0344(5) Uani d G 1 . .
H H34A 0.0989 0.4098 -0.0386 0.041 Uiso calc R 1 . .
C C35 0.26039(11) 0.36893(16) 0.02077(9) 0.0344(5) Uani d G 1 . .
H H35A 0.2564 0.3404 -0.0481 0.041 Uiso calc R 1 . .
C C36 0.35982(9) 0.36946(15) 0.11594(11) 0.0266(5) Uani d G 1 . .
H H36A 0.4238 0.3413 0.1121 0.032 Uiso calc R 1 . .
Sb Sb2 0.026614(10) 0.132484(11) 0.368407(10) 0.01849(3) Uani d . 1 . .
Cl Cl3 0.01239(5) -0.09218(5) 0.43701(5) 0.02921(12) Uani d . 1 . .
Cl Cl4 0.03114(5) 0.35913(5) 0.29907(5) 0.02905(11) Uani d . 1 . .
C C41 0.02902(11) 0.21206(14) 0.51325(9) 0.0227(4) Uani d G 1 . .
C C42 0.11621(10) 0.17867(15) 0.61440(11) 0.0341(5) Uani d G 1 . .
H H42A 0.1743 0.1265 0.6159 0.041 Uiso calc R 1 . .
C C43 0.11840(13) 0.22166(17) 0.71330(9) 0.0443(7) Uani d G 1 . .
H H43A 0.1780 0.1988 0.7824 0.053 Uiso calc R 1 . .
C C44 0.03340(15) 0.29803(17) 0.71105(10) 0.0442(7) Uani d G 1 . .
H H44A 0.0349 0.3274 0.7786 0.053 Uiso calc R 1 . .
C C45 -0.05380(12) 0.33143(16) 0.60990(13) 0.0402(6) Uani d G 1 . .
H H45A -0.1119 0.3836 0.6084 0.048 Uiso calc R 1 . .
C C46 -0.05599(10) 0.28844(15) 0.51100(10) 0.0303(5) Uani d G 1 . .
H H46A -0.1156 0.3113 0.4419 0.036 Uiso calc R 1 . .
C C51 -0.11737(9) 0.09950(15) 0.22231(9) 0.0222(4) Uani d G 1 . .
C C52 -0.21676(11) 0.14509(15) 0.21167(10) 0.0292(5) Uani d G 1 . .
H H52A -0.2208 0.1867 0.2729 0.035 Uiso calc R 1 . .
C C53 -0.31021(8) 0.12974(16) 0.11146(12) 0.0328(5) Uani d G 1 . .
H H53A -0.3781 0.1609 0.1042 0.039 Uiso calc R 1 . .
C C54 -0.30427(9) 0.06880(16) 0.02189(9) 0.0317(5) Uani d G 1 . .
H H54A -0.3681 0.0583 -0.0466 0.038 Uiso calc R 1 . .
C C55 -0.20489(11) 0.02321(16) 0.03253(10) 0.0358(5) Uani d G 1 . .
H H55A -0.2008 -0.0184 -0.0287 0.043 Uiso calc R 1 . .
C C56 -0.11144(9) 0.03856(16) 0.13274(11) 0.0315(5) Uani d G 1 . .
H H56A -0.0435 0.0074 0.1400 0.038 Uiso calc R 1 . .
C C61 0.17630(9) 0.08154(14) 0.37188(12) 0.0227(4) Uani d G 1 . .
C C62 0.20057(11) 0.12758(13) 0.28858(11) 0.0287(5) Uani d G 1 . .
H H62A 0.1502 0.1827 0.2310 0.034 Uiso calc R 1 . .
C C63 0.29855(12) 0.09303(15) 0.28957(13) 0.0385(6) Uani d G 1 . .
H H63A 0.3151 0.1245 0.2326 0.046 Uiso calc R 1 . .
C C64 0.37225(10) 0.01243(16) 0.37387(15) 0.0448(7) Uani d G 1 . .
H H64A 0.4392 -0.0112 0.3745 0.054 Uiso calc R 1 . .
C C65 0.34797(10) -0.03361(15) 0.45718(13) 0.0404(6) Uani d G 1 . .
H H65A 0.3983 -0.0887 0.5148 0.049 Uiso calc R 1 . .
C C66 0.25000(11) 0.00094(14) 0.45618(10) 0.0300(5) Uani d G 1 . .
H H66A 0.2334 -0.0305 0.5131 0.036 Uiso calc R 1 . .

loop_
_atom_site_aniso_label
_atom_site_aniso_U_11
_atom_site_aniso_U_22
_atom_site_aniso_U_33
_atom_site_aniso_U_12
_atom_site_aniso_U_13
_atom_site_aniso_U_23
Sb1 0.02246(6) 0.01984(6) 0.01900(6) 0.00084(7) 0.01141(5) -0.00125(7)
Cl1 0.0395(3) 0.0222(3) 0.0313(3) 0.0018(2) 0.0228(3) -0.0037(2)
Cl2 0.0320(3) 0.0213(2) 0.0332(3) 0.0022(2) 0.0210(2) -0.0023(2)
C11 0.0455(13) 0.0199(10) 0.0210(10) -0.0007(9) 0.0156(10) -0.0025(8)
C12 0.0571(16) 0.0305(13) 0.0243(12) 0.0084(11) 0.0097(11) -0.0006(10)
C13 0.104(3) 0.0310(14) 0.0255(13) 0.0117(16) 0.0136(15) 0.0037(11)
C14 0.139(3) 0.0298(15) 0.0332(15) -0.0028(17) 0.0467(19) 0.0006(11)
C15 0.098(2) 0.0318(14) 0.0474(16) -0.0069(15) 0.0536(17) -0.0030(12)
C16 0.0572(15) 0.0271(12) 0.0331(13) -0.0006(11) 0.0308(12) -0.0011(10)
C21 0.0214(9) 0.0221(10) 0.0306(11) 0.0003(8) 0.0098(9) 0.0007(8)
C22 0.0311(11) 0.0299(13) 0.0414(14) 0.0008(9) 0.0130(11) -0.0081(10)
C23 0.0270(12) 0.0320(14) 0.070(2) -0.0056(10) 0.0103(13) -0.0136(13)
C24 0.0295(12) 0.0337(14) 0.085(2) -0.0059(10) 0.0302(14) -0.0021(14)
C25 0.0340(12) 0.0375(14) 0.0605(17) 0.0015(10) 0.0321(13) 0.0066(12)
C26 0.0255(10) 0.0285(12) 0.0341(12) -0.0008(9) 0.0148(10) 0.0004(9)
C31 0.0240(10) 0.0195(10) 0.0226(10) -0.0022(7) 0.0127(8) 0.0013(8)
C32 0.0298(11) 0.0314(12) 0.0306(12) 0.0052(9) 0.0168(10) 0.0014(9)
C33 0.0263(11) 0.0361(13) 0.0394(13) 0.0066(9) 0.0135(10) 0.0032(11)
C34 0.0287(11) 0.0318(13) 0.0321(13) -0.0028(9) 0.0046(10) 0.0024(10)
C35 0.0383(13) 0.0384(14) 0.0250(12) -0.0063(10) 0.0130(11) -0.0031(10)
C36 0.0284(11) 0.0303(12) 0.0238(11) -0.0045(9) 0.0140(9) -0.0028(9)
Sb2 0.02043(6) 0.01877(6) 0.01842(6) -0.00017(6) 0.01069(5) -0.00083(7)
Cl3 0.0392(3) 0.0208(2) 0.0340(3) -0.0029(2) 0.0221(3) 0.0013(2)
Cl4 0.0402(3) 0.0205(2) 0.0306(3) 0.0004(2) 0.0197(2) 0.0031(2)
C41 0.0320(10) 0.0184(10) 0.0209(10) -0.0025(8) 0.0147(9) -0.0010(7)
C42 0.0452(13) 0.0279(12) 0.0245(11) 0.0077(10) 0.0115(10) -0.0003(9)
C43 0.0721(19) 0.0304(13) 0.0198(11) 0.0062(12) 0.0115(12) 0.0006(9)
C44 0.086(2) 0.0293(13) 0.0300(13) -0.0072(13) 0.0370(14) -0.0046(10)
C45 0.0518(15) 0.0394(14) 0.0450(15) -0.0022(12) 0.0355(13) -0.0102(12)
C46 0.0320(11) 0.0343(13) 0.0271(11) 0.0029(9) 0.0156(10) -0.0039(9)
C51 0.0226(10) 0.0242(11) 0.0203(10) -0.0009(8) 0.0102(8) 0.0007(8)
C52 0.0263(11) 0.0335(12) 0.0308(12) -0.0014(9) 0.0154(10) -0.0073(10)
C53 0.0218(10) 0.0358(13) 0.0385(13) 0.0022(9) 0.0117(10) -0.0008(10)
C54 0.0291(11) 0.0320(12) 0.0278(12) -0.0055(9) 0.0076(10) -0.0009(9)
C55 0.0370(12) 0.0449(15) 0.0256(11) -0.0029(11) 0.0143(10) -0.0096(10)
C56 0.0260(10) 0.0416(14) 0.0280(12) 0.0033(9) 0.0132(9) -0.0055(10)
C61 0.0214(9) 0.0202(10) 0.0284(11) -0.0026(7) 0.0128(9) -0.0063(8)
C62 0.0312(11) 0.0244(11) 0.0351(12) -0.0053(8) 0.0190(10) -0.0041(9)
C63 0.0428(14) 0.0302(13) 0.0626(18) -0.0100(10) 0.0414(14) -0.0104(11)
C64 0.0271(12) 0.0370(14) 0.079(2) -0.0035(10) 0.0314(13) -0.0106(13)
C65 0.0263(11) 0.0332(13) 0.0562(16) 0.0025(10) 0.0138(11) -0.0024(12)
C66 0.0262(10) 0.0280(11) 0.0330(12) -0.0003(8) 0.0110(10) -0.0023(9)

loop_
_atom_type_symbol
_atom_type_description
_atom_type_scat_dispersion_real
_atom_type_scat_dispersion_imag
_atom_type_scat_source
C C 0.0033 0.0016 'International Tables Vol C Tables 4.2.6.8 and 6.1.1.4'
H H 0.0000 0.0000 'International Tables Vol C Tables 4.2.6.8 and 6.1.1.4'
Cl Cl 0.1484 0.1585 'International Tables Vol C Tables 4.2.6.8 and 6.1.1.4'
Sb Sb -0.5866 1.5461 'International Tables Vol C Tables 4.2.6.8 and 6.1.1.4'

loop_
_geom_angle_atom_site_label_1
_geom_angle_atom_site_label_2
_geom_angle_atom_site_label_3
_geom_angle_site_symmetry_1
_geom_angle_site_symmetry_3
_geom_angle
_geom_angle_publ_flag
C11 Sb1 C31 . . 118.27(6) ?
C11 Sb1 C21 . . 120.60(6) ?
C31 Sb1 C21 . . 121.13(6) ?
C11 Sb1 Cl1 . . 90.04(4) ?
C31 Sb1 Cl1 . . 90.44(4) ?
C21 Sb1 Cl1 . . 90.01(4) ?
C11 Sb1 Cl2 . . 90.35(4) ?
C31 Sb1 Cl2 . . 90.46(4) ?
C21 Sb1 Cl2 . . 88.74(4) ?
Cl1 Sb1 Cl2 . . 178.716(19) ?
C12 C11 C16 . . 120.0 ?
C12 C11 Sb1 . . 120.45(8) ?
C16 C11 Sb1 . . 119.55(8) ?
C13 C12 C11 . . 120.0 ?
C13 C12 H12A . . 120.0 ?
C11 C12 H12A . . 120.0 ?
C14 C13 C12 . . 120.0 ?
C14 C13 H13A . . 120.0 ?
C12 C13 H13A . . 120.0 ?
C13 C14 C15 . . 120.0 ?
C13 C14 H14A . . 120.0 ?
C15 C14 H14A . . 120.0 ?
C14 C15 C16 . . 120.0 ?
C14 C15 H15A . . 120.0 ?
C16 C15 H15A . . 120.0 ?
C15 C16 C11 . . 120.0 ?
C15 C16 H16A . . 120.0 ?
C11 C16 H16A . . 120.0 ?
C22 C21 C26 . . 120.0 ?
C22 C21 Sb1 . . 119.93(7) ?
C26 C21 Sb1 . . 120.07(7) ?
C23 C22 C21 . . 120.0 ?
C23 C22 H22A . . 120.0 ?
C21 C22 H22A . . 120.0 ?
C22 C23 C24 . . 120.0 ?
C22 C23 H23A . . 120.0 ?
C24 C23 H23A . . 120.0 ?
C23 C24 C25 . . 120.0 ?
C23 C24 H24A . . 120.0 ?
C25 C24 H24A . . 120.0 ?
C26 C25 C24 . . 120.0 ?
C26 C25 H25A . . 120.0 ?
C24 C25 H25A . . 120.0 ?
C25 C26 C21 . . 120.0 ?
C25 C26 H26A . . 120.0 ?
C21 C26 H26A . . 120.0 ?
C32 C31 C36 . . 120.0 ?
C32 C31 Sb1 . . 120.13(7) ?
C36 C31 Sb1 . . 119.87(7) ?
C33 C32 C31 . . 120.0 ?
C33 C32 H32A . . 120.0 ?
C31 C32 H32A . . 120.0 ?
C34 C33 C32 . . 120.0 ?
C34 C33 H33A . . 120.0 ?
C32 C33 H33A . . 120.0 ?
C33 C34 C35 . . 120.0 ?
C33 C34 H34A . . 120.0 ?
C35 C34 H34A . . 120.0 ?
C36 C35 C34 . . 120.0 ?
C36 C35 H35A . . 120.0 ?
C34 C35 H35A . . 120.0 ?
C35 C36 C31 . . 120.0 ?
C35 C36 H36A . . 120.0 ?
C31 C36 H36A . . 120.0 ?
C51 Sb2 C41 . . 122.97(5) ?
C51 Sb2 C61 . . 118.93(5) ?
C41 Sb2 C61 . . 118.10(5) ?
C51 Sb2 Cl4 . . 88.01(4) ?
C41 Sb2 Cl4 . . 90.58(4) ?
C61 Sb2 Cl4 . . 92.21(4) ?
C51 Sb2 Cl3 . . 90.33(5) ?
C41 Sb2 Cl3 . . 88.19(4) ?
C61 Sb2 Cl3 . . 90.81(4) ?
Cl4 Sb2 Cl3 . . 176.97(2) ?
C42 C41 C46 . . 120.0 ?
C42 C41 Sb2 . . 117.63(7) ?
C46 C41 Sb2 . . 122.24(7) ?
C43 C42 C41 . . 120.0 ?
C43 C42 H42A . . 120.0 ?
C41 C42 H42A . . 120.0 ?
C42 C43 C44 . . 120.0 ?
C42 C43 H43A . . 120.0 ?
C44 C43 H43A . . 120.0 ?
C45 C44 C43 . . 120.0 ?
C45 C44 H44A . . 120.0 ?
C43 C44 H44A . . 120.0 ?
C46 C45 C44 . . 120.0 ?
C46 C45 H45A . . 120.0 ?
C44 C45 H45A . . 120.0 ?
C45 C46 C41 . . 120.0 ?
C45 C46 H46A . . 120.0 ?
C41 C46 H46A . . 120.0 ?
C52 C51 C56 . . 120.0 ?
C52 C51 Sb2 . . 120.99(7) ?
C56 C51 Sb2 . . 118.88(7) ?
C51 C52 C53 . . 120.0 ?
C51 C52 H52A . . 120.0 ?
C53 C52 H52A . . 120.0 ?
C54 C53 C52 . . 120.0 ?
C54 C53 H53A . . 120.0 ?
C52 C53 H53A . . 120.0 ?
C53 C54 C55 . . 120.0 ?
C53 C54 H54A . . 120.0 ?
C55 C54 H54A . . 120.0 ?
C56 C55 C54 . . 120.0 ?
C56 C55 H55A . . 120.0 ?
C54 C55 H55A . . 120.0 ?
C55 C56 C51 . . 120.0 ?
C55 C56 H56A . . 120.0 ?
C51 C56 H56A . . 120.0 ?
C62 C61 C66 . . 120.0 ?
C62 C61 Sb2 . . 119.68(7) ?
C66 C61 Sb2 . . 120.31(7) ?
C61 C62 C63 . . 120.0 ?
C61 C62 H62A . . 120.0 ?
C63 C62 H62A . . 120.0 ?
C62 C63 C64 . . 120.0 ?
C62 C63 H63A . . 120.0 ?
C64 C63 H63A . . 120.0 ?
C63 C64 C65 . . 120.0 ?
C63 C64 H64A . . 120.0 ?
C65 C64 H64A . . 120.0 ?
C64 C65 C66 . . 120.0 ?
C64 C65 H65A . . 120.0 ?
C66 C65 H65A . . 120.0 ?
C65 C66 C61 . . 120.0 ?
C65 C66 H66A . . 120.0 ?
C61 C66 H66A . . 120.0 ?

loop_
_geom_bond_atom_site_label_1
_geom_bond_atom_site_label_2
_geom_bond_site_symmetry_2
_geom_bond_distance
_geom_bond_publ_flag
Sb1 C11 . 2.1016(11) ?
Sb1 C31 . 2.1040(11) ?
Sb1 C21 . 2.1116(10) ?
Sb1 Cl1 . 2.4820(5) ?
Sb1 Cl2 . 2.4925(5) ?
C11 C12 . 1.3900 ?
C11 C16 . 1.3900 ?
C12 C13 . 1.3900 ?
C12 H12A . 0.9500 ?
C13 C14 . 1.3900 ?
C13 H13A . 0.9500 ?
C14 C15 . 1.3900 ?
C14 H14A . 0.9500 ?
C15 C16 . 1.3900 ?
C15 H15A . 0.9500 ?
C16 H16A . 0.9500 ?
C21 C22 . 1.3900 ?
C21 C26 . 1.3900 ?
C22 C23 . 1.3900 ?
C22 H22A . 0.9500 ?
C23 C24 . 1.3900 ?
C23 H23A . 0.9500 ?
C24 C25 . 1.3900 ?
C24 H24A . 0.9500 ?
C25 C26 . 1.3900 ?
C25 H25A . 0.9500 ?
C26 H26A . 0.9500 ?
C31 C32 . 1.3900 ?
C31 C36 . 1.3900 ?
C32 C33 . 1.3900 ?
C32 H32A . 0.9500 ?
C33 C34 . 1.3900 ?
C33 H33A . 0.9500 ?
C34 C35 . 1.3900 ?
C34 H34A . 0.9500 ?
C35 C36 . 1.3900 ?
C35 H35A . 0.9500 ?
C36 H36A . 0.9500 ?
Sb2 C51 . 2.0947(12) ?
Sb2 C41 . 2.0981(12) ?
Sb2 C61 . 2.1077(15) ?
Sb2 Cl4 . 2.4709(5) ?
Sb2 Cl3 . 2.4787(5) ?
C41 C42 . 1.3900 ?
C41 C46 . 1.3900 ?
C42 C43 . 1.3900 ?
C42 H42A . 0.9500 ?
C43 C44 . 1.3900 ?
C43 H43A . 0.9500 ?
C44 C45 . 1.3900 ?
C44 H44A . 0.9500 ?
C45 C46 . 1.3900 ?
C45 H45A . 0.9500 ?
C46 H46A . 0.9500 ?
C51 C52 . 1.3900 ?
C51 C56 . 1.3900 ?
C52 C53 . 1.3900 ?
C52 H52A . 0.9500 ?
C53 C54 . 1.3900 ?
C53 H53A . 0.9500 ?
C54 C55 . 1.3900 ?
C54 H54A . 0.9500 ?
C55 C56 . 1.3900 ?
C55 H55A . 0.9500 ?
C56 H56A . 0.9500 ?
C61 C62 . 1.3900 ?
C61 C66 . 1.3900 ?
C62 C63 . 1.3900 ?
C62 H62A . 0.9500 ?
C63 C64 . 1.3900 ?
C63 H63A . 0.9500 ?
C64 C65 . 1.3900 ?
C64 H64A . 0.9500 ?
C65 C66 . 1.3900 ?
C65 H65A . 0.9500 ?
C66 H66A . 0.9500 ?

loop_
_geom_torsion_atom_site_label_1
_geom_torsion_atom_site_label_2
_geom_torsion_atom_site_label_3
_geom_torsion_atom_site_label_4
_geom_torsion_site_symmetry_1
_geom_torsion_site_symmetry_2
_geom_torsion_site_symmetry_3
_geom_torsion_site_symmetry_4
_geom_torsion
_geom_torsion_publ_flag
C31 Sb1 C11 C12 . . . . 140.10(8) ?
C21 Sb1 C11 C12 . . . . -39.34(10) ?
Cl1 Sb1 C11 C12 . . . . -129.38(8) ?
Cl2 Sb1 C11 C12 . . . . 49.40(8) ?
C31 Sb1 C11 C16 . . . . -39.99(10) ?
C21 Sb1 C11 C16 . . . . 140.56(9) ?
Cl1 Sb1 C11 C16 . . . . 50.53(8) ?
Cl2 Sb1 C11 C16 . . . . -130.70(8) ?
C16 C11 C12 C13 . . . . 0.0 ?
Sb1 C11 C12 C13 . . . . 179.91(11) ?
C11 C12 C13 C14 . . . . 0.0 ?
C12 C13 C14 C15 . . . . 0.0 ?
C13 C14 C15 C16 . . . . 0.0 ?
C14 C15 C16 C11 . . . . 0.0 ?
C12 C11 C16 C15 . . . . 0.0 ?
Sb1 C11 C16 C15 . . . . -179.91(11) ?
C11 Sb1 C21 C22 . . . . -47.30(10) ?
C31 Sb1 C21 C22 . . . . 133.27(8) ?
Cl1 Sb1 C21 C22 . . . . 42.75(8) ?
Cl2 Sb1 C21 C22 . . . . -136.96(8) ?
C11 Sb1 C21 C26 . . . . 132.72(8) ?
C31 Sb1 C21 C26 . . . . -46.71(10) ?
Cl1 Sb1 C21 C26 . . . . -137.22(8) ?
Cl2 Sb1 C21 C26 . . . . 43.06(8) ?
C26 C21 C22 C23 . . . . 0.0 ?
Sb1 C21 C22 C23 . . . . -179.98(11) ?
C21 C22 C23 C24 . . . . 0.0 ?
C22 C23 C24 C25 . . . . 0.0 ?
C23 C24 C25 C26 . . . . 0.0 ?
C24 C25 C26 C21 . . . . 0.0 ?
C22 C21 C26 C25 . . . . 0.0 ?
Sb1 C21 C26 C25 . . . . 179.98(11) ?
C11 Sb1 C31 C32 . . . . 49.05(10) ?
C21 Sb1 C31 C32 . . . . -131.51(8) ?
Cl1 Sb1 C31 C32 . . . . -41.23(8) ?
Cl2 Sb1 C31 C32 . . . . 139.69(7) ?
C11 Sb1 C31 C36 . . . . -130.50(8) ?
C21 Sb1 C31 C36 . . . . 48.95(10) ?
Cl1 Sb1 C31 C36 . . . . 139.22(8) ?
Cl2 Sb1 C31 C36 . . . . -39.86(8) ?
C36 C31 C32 C33 . . . . 0.0 ?
Sb1 C31 C32 C33 . . . . -179.54(10) ?
C31 C32 C33 C34 . . . . 0.0 ?
C32 C33 C34 C35 . . . . 0.0 ?
C33 C34 C35 C36 . . . . 0.0 ?
C34 C35 C36 C31 . . . . 0.0 ?
C32 C31 C36 C35 . . . . 0.0 ?
Sb1 C31 C36 C35 . . . . 179.55(10) ?
C51 Sb2 C41 C42 . . . . 152.98(8) ?
C61 Sb2 C41 C42 . . . . -26.19(10) ?
Cl4 Sb2 C41 C42 . . . . -119.01(8) ?
Cl3 Sb2 C41 C42 . . . . 63.76(8) ?
C51 Sb2 C41 C46 . . . . -22.82(11) ?
C61 Sb2 C41 C46 . . . . 158.00(8) ?
Cl4 Sb2 C41 C46 . . . . 65.18(8) ?
Cl3 Sb2 C41 C46 . . . . -112.04(8) ?
C46 C41 C42 C43 . . . . 0.0 ?
Sb2 C41 C42 C43 . . . . -175.90(10) ?
C41 C42 C43 C44 . . . . 0.0 ?
C42 C43 C44 C45 . . . . 0.0 ?
C43 C44 C45 C46 . . . . 0.0 ?
C44 C45 C46 C41 . . . . 0.0 ?
C42 C41 C46 C45 . . . . 0.0 ?
Sb2 C41 C46 C45 . . . . 175.71(11) ?
C41 Sb2 C51 C52 . . . . 8.18(11) ?
C61 Sb2 C51 C52 . . . . -172.65(8) ?
Cl4 Sb2 C51 C52 . . . . -81.23(8) ?
Cl3 Sb2 C51 C52 . . . . 96.24(8) ?
C41 Sb2 C51 C56 . . . . -175.97(8) ?
C61 Sb2 C51 C56 . . . . 3.21(10) ?
Cl4 Sb2 C51 C56 . . . . 94.63(8) ?
Cl3 Sb2 C51 C56 . . . . -87.90(8) ?
C56 C51 C52 C53 . . . . 0.0 ?
Sb2 C51 C52 C53 . . . . 175.81(11) ?
C51 C52 C53 C54 . . . . 0.0 ?
C52 C53 C54 C55 . . . . 0.0 ?
C53 C54 C55 C56 . . . . 0.0 ?
C54 C55 C56 C51 . . . . 0.0 ?
C52 C51 C56 C55 . . . . 0.0 ?
Sb2 C51 C56 C55 . . . . -175.90(10) ?
C51 Sb2 C61 C62 . . . . 51.39(10) ?
C41 Sb2 C61 C62 . . . . -129.40(8) ?
Cl4 Sb2 C61 C62 . . . . -37.55(7) ?
Cl3 Sb2 C61 C62 . . . . 142.22(7) ?
C51 Sb2 C61 C66 . . . . -127.81(8) ?
C41 Sb2 C61 C66 . . . . 51.40(10) ?
Cl4 Sb2 C61 C66 . . . . 143.25(7) ?
Cl3 Sb2 C61 C66 . . . . -36.98(7) ?
C66 C61 C62 C63 . . . . 0.0 ?
Sb2 C61 C62 C63 . . . . -179.20(10) ?
C61 C62 C63 C64 . . . . 0.0 ?
C62 C63 C64 C65 . . . . 0.0 ?
C63 C64 C65 C66 . . . . 0.0 ?
C64 C65 C66 C61 . . . . 0.0 ?
C62 C61 C66 C65 . . . . 0.0 ?
Sb2 C61 C66 C65 . . . . 179.20(10) ?
